data_1560048
loop_
_publ_author_name
'Rajkumar, Madhu'
'Desiraju, Gautam R.'

_publ_section_title
;
 Quaternary and quinary molecular solids based on structural inequivalence
 and combinatorial approaches: 2-nitroresorcinol and
 4,6-dichlororesorcinol
;
_journal_issue 2
_journal_name_full IUCrJ
_journal_page_first 178
_journal_page_last 185
_journal_paper_doi 10.1107/S2052252520016589
_journal_volume 8
_journal_year 2021
_chemical_formula_sum 'C18 H17 N3 O4'
_chemical_formula_weight 339.34
_space_group_crystal_system monoclinic
_space_group_IT_number 14
_space_group_name_Hall '-P 2ybc'
_space_group_name_H-M_alt 'P 1 21/c 1'
_atom_sites_solution_hydrogens geom
_audit_creation_method SHELXL-2018/3
_cell_angle_alpha 90
_cell_angle_beta 91.187(6)
_cell_angle_gamma 90
_cell_formula_units_Z 4
_cell_length_a 17.802(3)
_cell_length_b 7.5355(11)
_cell_length_c 12.5671(19)
_cell_measurement_reflns_used 13038
_cell_measurement_temperature 150(2)
_cell_measurement_theta_max 27.7
_cell_measurement_theta_min 3.1
_cell_volume 1685.5(5)
_computing_structure_refinement 'SHELXL-2018/3 (Sheldrick, 2018)'
_computing_structure_solution 'SHELXT 2014/5 (Sheldrick, 2014)'
_diffrn_ambient_temperature 150(2)
_diffrn_measured_fraction_theta_full 0.999
_diffrn_measured_fraction_theta_max 0.998
_diffrn_measurement_device_type 'Rigaku Mercury375R (2x2 bin mode)'
_diffrn_measurement_method 'profile data from \w-scans'
_diffrn_radiation_type MoK\a
_diffrn_radiation_wavelength 0.71075
_diffrn_reflns_av_R_equivalents 0.0737
_diffrn_reflns_av_unetI/netI 0.0577
_diffrn_reflns_Laue_measured_fraction_full 0.999
_diffrn_reflns_Laue_measured_fraction_max 0.998
_diffrn_reflns_limit_h_max 23
_diffrn_reflns_limit_h_min -23
_diffrn_reflns_limit_k_max 9
_diffrn_reflns_limit_k_min -9
_diffrn_reflns_limit_l_max 16
_diffrn_reflns_limit_l_min -16
_diffrn_reflns_number 16334
_diffrn_reflns_point_group_measured_fraction_full 0.999
_diffrn_reflns_point_group_measured_fraction_max 0.998
_diffrn_reflns_theta_full 25.242
_diffrn_reflns_theta_max 27.483
_diffrn_reflns_theta_min 3.152
_diffrn_source 'Sealed Tube'
_exptl_absorpt_coefficient_mu 0.096
_exptl_absorpt_correction_T_max 1.000
_exptl_absorpt_correction_T_min 0.752
_exptl_absorpt_correction_type multi-scan
_exptl_absorpt_process_details 'Jacobson, R. (1998) Private communication'
_exptl_crystal_colour Yellow
_exptl_crystal_density_diffrn 1.337
_exptl_crystal_description Block
_exptl_crystal_F_000 712
_exptl_crystal_size_max 0.200
_exptl_crystal_size_mid 0.200
_exptl_crystal_size_min 0.200
_refine_diff_density_max 0.508
_refine_diff_density_min -0.397
_refine_diff_density_rms 0.067
_refine_ls_extinction_method none
_refine_ls_goodness_of_fit_ref 1.086
_refine_ls_hydrogen_treatment constr
_refine_ls_matrix_type full
_refine_ls_number_parameters 228
_refine_ls_number_reflns 3859
_refine_ls_number_restraints 0
_refine_ls_restrained_S_all 1.086
_refine_ls_R_factor_all 0.1016
_refine_ls_R_factor_gt 0.0736
_refine_ls_shift/su_max 0.000
_refine_ls_shift/su_mean 0.000
_refine_ls_structure_factor_coef Fsqd
_refine_ls_weighting_details 'w=1/[\s^2^(Fo^2^)+(0.0721P)^2^+1.9128P] where P=(Fo^2^+2Fc^2^)/3'
_refine_ls_weighting_scheme calc
_refine_ls_wR_factor_gt 0.1832
_refine_ls_wR_factor_ref 0.1989
_reflns_Friedel_coverage 0.000
_reflns_number_gt 2673
_reflns_number_total 3859
_reflns_threshold_expression 'I > 2\s(I)'
_cod_data_source_file yc5029.cif
_cod_data_source_block 8NRES-DPE-I
_cod_depositor_comments
;
The following automatic conversions were performed:

data item '_exptl_absorpt_correction_type' value 'Multi-scan' was
changed to 'multi-scan' in accordance with the
/home/data/users/saulius/crontab/automatic-downloads/rss-feeds/IUCr/lib/dictionaries/cif_core.dic
dictionary named 'cif_core.dic' version 2.4.2 last updated on
2011-04-26.

Automatic conversion script
Id: cif_fix_values 7556 2019-12-06 15:28:31Z antanas 

 Adding full bibliography for 1560041--1560072.cif.
;
_cod_original_cell_volume 1685.5(4)
_cod_original_sg_symbol_H-M 'P 21/c'
_cod_database_code 1560048
_shelx_shelxl_version_number 2018/3
_shelx_space_group_comment
;
The symmetry employed for this shelxl refinement is uniquely defined
by the following loop, which should always be used as a source of
symmetry information in preference to the above space-group names.
They are only intended as comments.
;
_shelx_estimated_absorpt_t_min 0.981
_shelx_estimated_absorpt_t_max 0.981

loop_
_space_group_symop_operation_xyz
'x, y, z'
'-x, y+1/2, -z+1/2'
'-x, -y, -z'
'x, -y-1/2, z-1/2'

loop_
_atom_site_label
_atom_site_type_symbol
_atom_site_fract_x
_atom_site_fract_y
_atom_site_fract_z
_atom_site_U_iso_or_equiv
_atom_site_adp_type
_atom_site_occupancy
_atom_site_site_symmetry_order
_atom_site_calc_flag
_atom_site_refinement_flags_posn
_atom_site_refinement_flags_adp
_atom_site_refinement_flags_occupancy
_atom_site_disorder_assembly
_atom_site_disorder_group
O2 O 0.83534(12) 0.1880(3) 0.77910(16) 0.0330(5) Uani 1 1 d . . . . .
H2 H 0.860190 0.277402 0.791915 0.050 Uiso 1 1 calc R U . . .
O1 O 0.66069(13) -0.0619(3) 0.53742(17) 0.0393(6) Uani 1 1 d . . . . .
H1 H 0.635883 -0.041637 0.483071 0.059 Uiso 1 1 calc R U . . .
O4 O 0.70962(13) -0.0781(3) 0.80485(17) 0.0406(6) Uani 1 1 d . . . . .
O3 O 0.77914(14) -0.2170(3) 0.6928(2) 0.0478(6) Uani 1 1 d . . . . .
N3 N 0.74516(14) -0.0852(3) 0.72221(19) 0.0287(5) Uani 1 1 d . . . . .
N2 N 0.90735(15) 0.4803(3) 0.8462(2) 0.0349(6) Uani 1 1 d . . . . .
N1 N 0.58340(14) -0.0297(4) 0.3534(2) 0.0334(6) Uani 1 1 d . . . . .
C6 C 0.79470(15) 0.2120(4) 0.6882(2) 0.0261(6) Uani 1 1 d . . . . .
C1 C 0.74767(15) 0.0740(4) 0.6550(2) 0.0253(6) Uani 1 1 d . . . . .
C2 C 0.70453(16) 0.0795(4) 0.5608(2) 0.0284(6) Uani 1 1 d . . . . .
C11 C 0.96895(17) 0.7614(4) 0.9644(2) 0.0303(6) Uani 1 1 d . . . . .
C7 C 0.98037(18) 0.5232(4) 0.8398(2) 0.0326(7) Uani 1 1 d . . . . .
H7 H 1.010590 0.456860 0.795306 0.039 Uiso 1 1 calc R U . . .
C5 C 0.79792(16) 0.3626(4) 0.6242(2) 0.0308(6) Uani 1 1 d . . . . .
H5 H 0.827660 0.458504 0.644898 0.037 Uiso 1 1 calc R U . . .
C10 C 1.01236(16) 0.6613(4) 0.8965(2) 0.0312(6) Uani 1 1 d . . . . .
H10 H 1.063061 0.687326 0.889239 0.037 Uiso 1 1 calc R U . . .
C3 C 0.71006(16) 0.2306(4) 0.4967(2) 0.0309(6) Uani 1 1 d . . . . .
H3 H 0.682919 0.238397 0.432811 0.037 Uiso 1 1 calc R U . . .
C4 C 0.75657(17) 0.3687(4) 0.5297(2) 0.0322(7) Uani 1 1 d . . . . .
H4 H 0.760119 0.468862 0.486811 0.039 Uiso 1 1 calc R U . . .
C13 C 0.62871(18) -0.0466(4) 0.2708(2) 0.0348(7) Uani 1 1 d . . . . .
H13 H 0.680331 -0.046144 0.283739 0.042 Uiso 1 1 calc R U . . .
C9 C 0.89352(18) 0.7174(4) 0.9702(3) 0.0376(7) Uani 1 1 d . . . . .
H9 H 0.862006 0.781271 1.014196 0.045 Uiso 1 1 calc R U . . .
C12 C 1.00254(19) 0.9110(4) 1.0297(2) 0.0359(7) Uani 1 1 d . . . . .
H12A H 1.054809 0.884529 1.046306 0.043 Uiso 1 1 calc R U . . .
H12B H 0.976215 0.920443 1.096293 0.043 Uiso 1 1 calc R U . . .
C14 C 0.50914(18) -0.0266(4) 0.3326(3) 0.0375(7) Uani 1 1 d . . . . .
H14 H 0.476569 -0.014994 0.389125 0.045 Uiso 1 1 calc R U . . .
C17 C 0.52625(19) -0.0622(4) 0.1450(3) 0.0381(8) Uani 1 1 d . . . . .
C8 C 0.86558(18) 0.5780(5) 0.9100(3) 0.0405(8) Uani 1 1 d . . . . .
H8 H 0.814754 0.551033 0.914374 0.049 Uiso 1 1 calc R U . . .
C15 C 0.60292(18) -0.0646(5) 0.1674(3) 0.0394(8) Uani 1 1 d . . . . .
H15 H 0.636789 -0.078255 0.112661 0.047 Uiso 1 1 calc R U . . .
C16 C 0.47917(18) -0.0401(4) 0.2306(3) 0.0395(8) Uani 1 1 d . . . . .
H16 H 0.427427 -0.034386 0.219380 0.047 Uiso 1 1 calc R U . . .
C18 C 0.4975(3) -0.0832(5) 0.0314(3) 0.0561(11) Uani 1 1 d . . . . .
H18A H 0.526368 -0.175011 -0.003218 0.067 Uiso 1 1 calc R U . . .
H18B H 0.445531 -0.121759 0.032196 0.067 Uiso 1 1 calc R U . . .

loop_
_atom_site_aniso_label
_atom_site_aniso_U_11
_atom_site_aniso_U_22
_atom_site_aniso_U_33
_atom_site_aniso_U_23
_atom_site_aniso_U_13
_atom_site_aniso_U_12
O2 0.0394(12) 0.0294(11) 0.0299(11) 0.0000(9) -0.0114(9) -0.0083(9)
O1 0.0474(13) 0.0394(13) 0.0305(11) 0.0019(10) -0.0137(10) -0.0143(10)
O4 0.0520(13) 0.0449(14) 0.0252(11) 0.0008(10) 0.0048(10) -0.0102(11)
O3 0.0630(16) 0.0295(12) 0.0512(15) 0.0048(11) 0.0096(12) 0.0079(11)
N3 0.0334(12) 0.0273(13) 0.0252(12) -0.0007(10) -0.0044(10) -0.0064(10)
N2 0.0452(15) 0.0277(13) 0.0314(13) 0.0007(11) -0.0088(11) -0.0085(11)
N1 0.0376(14) 0.0350(14) 0.0273(13) -0.0039(11) -0.0067(10) 0.0009(11)
C6 0.0276(13) 0.0268(14) 0.0239(13) -0.0030(11) -0.0008(11) -0.0002(11)
C1 0.0282(13) 0.0237(14) 0.0240(13) -0.0007(11) -0.0001(11) -0.0003(11)
C2 0.0304(14) 0.0294(15) 0.0253(14) -0.0045(12) -0.0002(11) -0.0015(12)
C11 0.0404(16) 0.0240(14) 0.0261(14) 0.0022(11) -0.0060(12) -0.0033(12)
C7 0.0417(17) 0.0310(16) 0.0249(14) -0.0003(12) 0.0007(12) -0.0026(13)
C5 0.0325(15) 0.0250(14) 0.0348(16) -0.0007(12) -0.0022(12) -0.0026(12)
C10 0.0300(14) 0.0312(15) 0.0323(15) 0.0026(12) 0.0008(12) -0.0069(12)
C3 0.0317(14) 0.0361(16) 0.0246(14) 0.0008(12) -0.0053(11) 0.0053(13)
C4 0.0381(16) 0.0283(15) 0.0304(15) 0.0040(12) 0.0009(12) 0.0046(13)
C13 0.0341(15) 0.0346(17) 0.0354(17) -0.0004(13) -0.0076(13) 0.0026(13)
C9 0.0370(16) 0.0350(17) 0.0409(18) -0.0067(14) 0.0016(14) -0.0015(13)
C12 0.0493(18) 0.0264(16) 0.0317(16) -0.0009(13) -0.0089(14) -0.0069(14)
C14 0.0386(17) 0.0398(18) 0.0341(16) -0.0050(14) 0.0025(13) 0.0004(14)
C17 0.0493(18) 0.0334(17) 0.0312(16) 0.0065(13) -0.0127(14) -0.0114(14)
C8 0.0321(16) 0.0434(19) 0.0460(19) -0.0006(15) -0.0015(14) -0.0077(14)
C15 0.0427(17) 0.0451(19) 0.0304(16) 0.0001(14) 0.0000(13) -0.0050(15)
C16 0.0340(16) 0.0370(17) 0.0470(19) 0.0033(15) -0.0148(14) -0.0024(14)
C18 0.075(3) 0.053(2) 0.039(2) 0.0108(17) -0.0249(19) -0.024(2)

loop_
_atom_type_symbol
_atom_type_description
_atom_type_scat_dispersion_real
_atom_type_scat_dispersion_imag
_atom_type_scat_source
C C 0.0033 0.0016 'International Tables Vol C Tables 4.2.6.8 and 6.1.1.4'
H H 0.0000 0.0000 'International Tables Vol C Tables 4.2.6.8 and 6.1.1.4'
N N 0.0061 0.0033 'International Tables Vol C Tables 4.2.6.8 and 6.1.1.4'
O O 0.0106 0.0060 'International Tables Vol C Tables 4.2.6.8 and 6.1.1.4'

loop_
_geom_angle_atom_site_label_1
_geom_angle_atom_site_label_2
_geom_angle_atom_site_label_3
_geom_angle
_geom_angle_site_symmetry_1
_geom_angle_site_symmetry_3
_geom_angle_publ_flag
C6 O2 H2 109.5 . . ?
C2 O1 H1 109.5 . . ?
O3 N3 O4 123.9(3) . . ?
O3 N3 C1 117.9(2) . . ?
O4 N3 C1 118.2(2) . . ?
C8 N2 C7 117.2(3) . . ?
C13 N1 C14 117.3(3) . . ?
O2 C6 C5 124.7(2) . . ?
O2 C6 C1 117.5(2) . . ?
C5 C6 C1 117.8(2) . . ?
C6 C1 C2 123.2(3) . . ?
C6 C1 N3 117.5(2) . . ?
C2 C1 N3 119.2(2) . . ?
O1 C2 C1 117.8(3) . . ?
O1 C2 C3 124.3(3) . . ?
C1 C2 C3 117.9(3) . . ?
C10 C11 C9 117.1(3) . . ?
C10 C11 C12 121.4(3) . . ?
C9 C11 C12 121.5(3) . . ?
N2 C7 C10 122.8(3) . . ?
N2 C7 H7 118.6 . . ?
C10 C7 H7 118.6 . . ?
C4 C5 C6 119.7(3) . . ?
C4 C5 H5 120.2 . . ?
C6 C5 H5 120.2 . . ?
C7 C10 C11 120.0(3) . . ?
C7 C10 H10 120.0 . . ?
C11 C10 H10 120.0 . . ?
C4 C3 C2 119.1(3) . . ?
C4 C3 H3 120.4 . . ?
C2 C3 H3 120.4 . . ?
C5 C4 C3 122.3(3) . . ?
C5 C4 H4 118.9 . . ?
C3 C4 H4 118.9 . . ?
N1 C13 C15 123.3(3) . . ?
N1 C13 H13 118.3 . . ?
C15 C13 H13 118.3 . . ?
C8 C9 C11 119.4(3) . . ?
C8 C9 H9 120.3 . . ?
C11 C9 H9 120.3 . . ?
C11 C12 C12 111.6(3) . 3_777 ?
C11 C12 H12A 109.3 . . ?
C12 C12 H12A 109.3 3_777 . ?
C11 C12 H12B 109.3 . . ?
C12 C12 H12B 109.3 3_777 . ?
H12A C12 H12B 108.0 . . ?
N1 C14 C16 122.6(3) . . ?
N1 C14 H14 118.7 . . ?
C16 C14 H14 118.7 . . ?
C16 C17 C15 116.8(3) . . ?
C16 C17 C18 123.1(3) . . ?
C15 C17 C18 120.1(3) . . ?
N2 C8 C9 123.6(3) . . ?
N2 C8 H8 118.2 . . ?
C9 C8 H8 118.2 . . ?
C13 C15 C17 119.9(3) . . ?
C13 C15 H15 120.1 . . ?
C17 C15 H15 120.1 . . ?
C14 C16 C17 120.0(3) . . ?
C14 C16 H16 120.0 . . ?
C17 C16 H16 120.0 . . ?
C18 C18 C17 112.9(4) 3_655 . ?
C18 C18 H18A 109.0 3_655 . ?
C17 C18 H18A 109.0 . . ?
C18 C18 H18B 109.0 3_655 . ?
C17 C18 H18B 109.0 . . ?
H18A C18 H18B 107.8 . . ?

loop_
_geom_bond_atom_site_label_1
_geom_bond_atom_site_label_2
_geom_bond_distance
_geom_bond_site_symmetry_2
_geom_bond_publ_flag
O2 C6 1.352(3) . ?
O2 H2 0.8200 . ?
O1 C2 1.350(4) . ?
O1 H1 0.8200 . ?
O4 N3 1.228(3) . ?
O3 N3 1.224(3) . ?
N3 C1 1.469(4) . ?
N2 C8 1.328(4) . ?
N2 C7 1.343(4) . ?
N1 C13 1.334(4) . ?
N1 C14 1.342(4) . ?
C6 C5 1.392(4) . ?
C6 C1 1.394(4) . ?
C1 C2 1.398(4) . ?
C2 C3 1.400(4) . ?
C11 C10 1.386(4) . ?
C11 C9 1.386(4) . ?
C11 C12 1.511(4) . ?
C7 C10 1.378(4) . ?
C7 H7 0.9300 . ?
C5 C4 1.386(4) . ?
C5 H5 0.9300 . ?
C10 H10 0.9300 . ?
C3 C4 1.388(4) . ?
C3 H3 0.9300 . ?
C4 H4 0.9300 . ?
C13 C15 1.376(4) . ?
C13 H13 0.9300 . ?
C9 C8 1.382(5) . ?
C9 H9 0.9300 . ?
C12 C12 1.537(6) 3_777 ?
C12 H12A 0.9700 . ?
C12 H12B 0.9700 . ?
C14 C16 1.382(5) . ?
C14 H14 0.9300 . ?
C17 C16 1.388(5) . ?
C17 C15 1.388(5) . ?
C17 C18 1.514(4) . ?
C8 H8 0.9300 . ?
C15 H15 0.9300 . ?
C16 H16 0.9300 . ?
C18 C18 1.486(7) 3_655 ?
C18 H18A 0.9700 . ?
C18 H18B 0.9700 . ?
